data_7219059
loop_
_publ_author_name
'Ren, XiaoMing'
'Sui, Yun-Xia'
'Chen, Tian-Yu'
'Ning, Wei-Hua'

_publ_section_title
;
 Investigation of structural and magnetic properties for two
 one-dimensional platinum-bis-dithiolene spin-Peierls-like transition
 salts
;
_journal_name_full 'RSC Adv.'
_journal_paper_doi 10.1039/C4RA14505D
_journal_year 2014
_chemical_formula_sum 'C20 H11 Cl N5 Pt S4'
_chemical_formula_weight 680.12
_chemical_name_systematic
; 
? 
;
_space_group_IT_number 14
_symmetry_cell_setting monoclinic
_symmetry_space_group_name_Hall '-P 2ybc'
_symmetry_space_group_name_H-M 'P 1 21/c 1'
_atom_sites_solution_hydrogens geom
_atom_sites_solution_primary direct
_atom_sites_solution_secondary difmap
_audit_block_doi 10.5517/cc69cf8
_audit_creation_method SHELXL-97
_audit_update_record
;
2002-06-13 deposited with the CCDC.
2014-12-12 downloaded from the CCDC.
;
_cell_angle_alpha 90.00
_cell_angle_beta 103.734(4)
_cell_angle_gamma 90.00
_cell_formula_units_Z 4
_cell_length_a 12.220(3)
_cell_length_b 26.555(6)
_cell_length_c 7.3450(17)
_cell_measurement_temperature 293(2)
_cell_volume 2315.3(9)
_computing_structure_refinement 'SHELXL-97 (Sheldrick, 1997)'
_computing_structure_solution 'SHELXS-97 (Sheldrick, 1990)'
_diffrn_ambient_temperature 293(2)
_diffrn_measured_fraction_theta_full 0.967
_diffrn_measured_fraction_theta_max 0.967
_diffrn_measurement_device_type 'CCD area detector'
_diffrn_measurement_method 'phi and omega scans'
_diffrn_radiation_monochromator graphite
_diffrn_radiation_source 'sealed tube'
_diffrn_radiation_type MoK\a
_diffrn_radiation_wavelength 0.71073
_diffrn_reflns_av_R_equivalents 0.1439
_diffrn_reflns_av_sigmaI/netI 0.1406
_diffrn_reflns_limit_h_max 16
_diffrn_reflns_limit_h_min -14
_diffrn_reflns_limit_k_max 32
_diffrn_reflns_limit_k_min -34
_diffrn_reflns_limit_l_max 9
_diffrn_reflns_limit_l_min -9
_diffrn_reflns_number 14371
_diffrn_reflns_theta_full 28.02
_diffrn_reflns_theta_max 28.02
_diffrn_reflns_theta_min 1.88
_exptl_absorpt_coefficient_mu 6.555
_exptl_absorpt_correction_T_max 0.512
_exptl_absorpt_correction_T_min 0.189
_exptl_absorpt_correction_type empirical
_exptl_crystal_colour brown
_exptl_crystal_density_diffrn 1.951
_exptl_crystal_density_meas ?
_exptl_crystal_density_method 'not measured'
_exptl_crystal_description plate
_exptl_crystal_F_000 1300
_exptl_crystal_size_max 0.25
_exptl_crystal_size_mid 0.15
_exptl_crystal_size_min 0.10
_refine_diff_density_max 4.113
_refine_diff_density_min -1.449
_refine_diff_density_rms 0.212
_refine_ls_extinction_method none
_refine_ls_goodness_of_fit_ref 1.025
_refine_ls_hydrogen_treatment mixed
_refine_ls_matrix_type full
_refine_ls_number_parameters 280
_refine_ls_number_reflns 5412
_refine_ls_number_restraints 0
_refine_ls_restrained_S_all 1.025
_refine_ls_R_factor_all 0.1165
_refine_ls_R_factor_gt 0.0657
_refine_ls_shift/su_max 0.001
_refine_ls_shift/su_mean 0.000
_refine_ls_structure_factor_coef Fsqd
_refine_ls_weighting_details 'calc w=1/[\s^2^(Fo^2^)+(0.0208P)^2^+0.0000P] where P=(Fo^2^+2Fc^2^)/3'
_refine_ls_weighting_scheme calc
_refine_ls_wR_factor_gt 0.1312
_refine_ls_wR_factor_ref 0.1420
_reflns_number_gt 2969
_reflns_number_total 5412
_reflns_threshold_expression >2sigma(I)
_cod_data_source_file c4ra14505d2.cif
_cod_data_source_block 1
_cod_depositor_comments
;
The following automatic conversions were performed:

'_symmetry_cell_setting' value 'Monoclinic' changed to 'monoclinic'
according to
/usr/data/users/saulius/crontab/automatic-downloads/rss-feeds/RSC/lib/dictionaries/cif_core.dic
dictionary named 'cif_core.dic' version 2.4.2 from 2011-04-26.

Automatic conversion script
Id: cif_fix_values 2935 2014-11-11 08:27:57Z andrius 

The following automatic conversions were performed:

'_exptl_crystal_density_meas' value 'not measured' was changed to '?'
- the value is perceived as not measured.

Automatic conversion script
Id: cif_fix_values 3008 2015-01-20 13:52:24Z robertas 
;
_cod_original_sg_symbol_H-M P2(1)/c
_cod_database_code 7219059

loop_
_symmetry_equiv_pos_as_xyz
'x, y, z'
'-x, y+1/2, -z+1/2'
'-x, -y, -z'
'x, -y-1/2, z-1/2'

loop_
_atom_site_label
_atom_site_type_symbol
_atom_site_fract_x
_atom_site_fract_y
_atom_site_fract_z
_atom_site_U_iso_or_equiv
_atom_site_adp_type
_atom_site_occupancy
_atom_site_symmetry_multiplicity
_atom_site_calc_flag
_atom_site_refinement_flags
Pt1 Pt 0.77407(3) 0.773828(16) 0.03996(6) 0.05242(17) Uani 1 1 d .
Cl1 Cl 0.2472(4) 0.67026(13) 1.0010(5) 0.1033(14) Uani 1 1 d .
S1 S 0.6292(2) 0.71989(10) -0.0553(4) 0.0589(7) Uani 1 1 d .
S2 S 0.8931(2) 0.70791(11) 0.1163(4) 0.0587(7) Uani 1 1 d .
S3 S 0.6606(2) 0.84133(10) -0.0493(4) 0.0593(7) Uani 1 1 d .
S4 S 0.9216(2) 0.82569(11) 0.1400(5) 0.0640(7) Uani 1 1 d .
N1 N 0.5609(9) 0.5860(4) -0.1229(19) 0.097(4) Uani 1 1 d .
N2 N 0.9071(10) 0.5709(4) 0.1008(19) 0.096(4) Uani 1 1 d .
N3 N 0.6714(10) 0.9778(4) -0.1018(18) 0.096(4) Uani 1 1 d .
N4 N 1.0135(11) 0.9542(5) 0.156(2) 0.110(4) Uani 1 1 d .
N5 N 0.2816(8) 0.9223(3) 0.8785(14) 0.059(2) Uani 1 1 d .
C1 C 0.6211(10) 0.6192(5) -0.0756(18) 0.067(3) Uani 1 1 d .
C2 C 0.6897(11) 0.6625(4) -0.0208(16) 0.069(3) Uani 1 1 d .
C3 C 0.8035(8) 0.6580(4) 0.0509(13) 0.049(2) Uani 1 1 d .
C4 C 0.8619(10) 0.6081(5) 0.0792(18) 0.069(3) Uani 1 1 d .
C5 C 0.7088(12) 0.9401(5) -0.0553(19) 0.077(4) Uani 1 1 d .
C6 C 0.7548(9) 0.8906(5) 0.0034(15) 0.059(3) Uani 1 1 d .
C7 C 0.8649(10) 0.8847(4) 0.0798(16) 0.058(3) Uani 1 1 d .
C8 C 0.9459(12) 0.9239(5) 0.1164(19) 0.075(4) Uani 1 1 d .
C9 C 0.1861(10) 0.9381(4) 0.775(2) 0.072(3) Uani 1 1 d .
H9A H 0.1202 0.9320 0.8141 0.086 Uiso 1 1 calc R
C10 C 0.1807(12) 0.9626(5) 0.616(2) 0.090(4) Uani 1 1 d .
H10A H 0.1125 0.9748 0.5450 0.108 Uiso 1 1 calc R
C11 C 0.2797(18) 0.9693(5) 0.560(2) 0.109(6) Uani 1 1 d .
H11A H 0.2777 0.9859 0.4474 0.130 Uiso 1 1 calc R
C12 C 0.3817(16) 0.9521(5) 0.666(3) 0.109(6) Uani 1 1 d .
H12A H 0.4486 0.9568 0.6290 0.131 Uiso 1 1 calc R
C13 C 0.3788(11) 0.9277(4) 0.829(2) 0.077(4) Uani 1 1 d .
H13A H 0.4448 0.9149 0.9058 0.093 Uiso 1 1 calc R
C14 C 0.2798(10) 0.8951(5) 1.0549(17) 0.074(3) Uani 1 1 d .
H14A H 0.2149 0.9061 1.0990 0.088 Uiso 1 1 calc R
H14B H 0.3469 0.9038 1.1499 0.088 Uiso 1 1 calc R
C15 C 0.2748(10) 0.8389(4) 1.0308(16) 0.056(3) Uani 1 1 d .
C16 C 0.3696(10) 0.8097(5) 1.0853(17) 0.070(3) Uani 1 1 d .
H16A H 0.4392 0.8250 1.1306 0.084 Uiso 1 1 calc R
C17 C 0.3624(10) 0.7579(5) 1.0736(17) 0.070(3) Uani 1 1 d .
H17A H 0.4267 0.7382 1.1097 0.084 Uiso 1 1 calc R
C18 C 0.2593(11) 0.7362(4) 1.0082(15) 0.063(3) Uani 1 1 d .
C19 C 0.1639(10) 0.7643(5) 0.9521(18) 0.072(3) Uani 1 1 d .
H19A H 0.0945 0.7488 0.9072 0.086 Uiso 1 1 calc R
C20 C 0.1715(10) 0.8159(5) 0.9626(18) 0.071(3) Uani 1 1 d .
H20A H 0.1069 0.8354 0.9239 0.086 Uiso 1 1 calc R

loop_
_atom_site_aniso_label
_atom_site_aniso_U_11
_atom_site_aniso_U_22
_atom_site_aniso_U_33
_atom_site_aniso_U_23
_atom_site_aniso_U_13
_atom_site_aniso_U_12
Pt1 0.0488(3) 0.0593(3) 0.0489(3) -0.0054(2) 0.01097(18) 0.0025(2)
Cl1 0.173(4) 0.065(2) 0.076(3) 0.0078(16) 0.039(3) 0.004(2)
S1 0.0462(15) 0.0677(17) 0.0582(18) -0.0043(14) 0.0033(13) 0.0049(14)
S2 0.0478(16) 0.0668(17) 0.0566(18) -0.0039(14) 0.0025(13) -0.0005(13)
S3 0.0522(17) 0.0625(16) 0.0619(19) -0.0073(14) 0.0111(14) 0.0061(14)
S4 0.0522(16) 0.0664(17) 0.069(2) -0.0017(16) 0.0058(14) -0.0021(14)
N1 0.079(8) 0.070(7) 0.133(11) 0.007(7) 0.009(8) -0.022(6)
N2 0.073(8) 0.066(7) 0.140(12) -0.004(7) 0.007(8) 0.003(6)
N3 0.110(9) 0.064(7) 0.102(10) -0.008(7) 0.004(8) 0.003(7)
N4 0.114(10) 0.089(8) 0.115(11) -0.003(8) 0.003(9) -0.038(8)
N5 0.049(6) 0.056(5) 0.065(7) -0.003(5) -0.002(5) -0.005(4)
C1 0.049(7) 0.070(8) 0.080(9) 0.008(7) 0.013(6) 0.002(6)
C2 0.090(9) 0.079(8) 0.047(7) 0.005(6) 0.035(7) -0.001(7)
C3 0.046(6) 0.068(7) 0.030(5) -0.007(5) 0.002(5) -0.012(5)
C4 0.063(8) 0.075(8) 0.065(8) 0.009(7) 0.008(6) -0.002(7)
C5 0.097(10) 0.056(8) 0.077(10) -0.012(7) 0.018(8) 0.015(7)
C6 0.061(8) 0.078(8) 0.040(7) -0.005(5) 0.018(6) 0.012(6)
C7 0.061(7) 0.058(7) 0.055(7) -0.013(6) 0.016(6) -0.002(6)
C8 0.083(9) 0.067(8) 0.079(10) -0.007(7) 0.028(8) 0.011(7)
C9 0.057(8) 0.072(8) 0.082(10) 0.012(7) 0.008(7) -0.008(6)
C10 0.070(9) 0.084(9) 0.107(13) 0.000(9) 0.001(9) -0.006(7)
C11 0.20(2) 0.052(8) 0.087(12) 0.000(8) 0.058(14) 0.003(11)
C12 0.117(14) 0.053(8) 0.18(2) 0.012(10) 0.073(15) 0.010(8)
C13 0.059(8) 0.062(7) 0.107(12) 0.021(8) 0.013(8) 0.005(6)
C14 0.081(9) 0.086(9) 0.051(8) -0.012(7) 0.010(7) 0.009(7)
C15 0.064(7) 0.058(7) 0.045(6) 0.003(6) 0.011(5) -0.002(6)
C16 0.054(7) 0.077(8) 0.074(9) 0.000(7) 0.006(6) 0.001(6)
C17 0.053(7) 0.091(9) 0.069(9) 0.004(7) 0.019(7) 0.029(7)
C18 0.093(10) 0.068(8) 0.032(6) 0.003(5) 0.024(6) -0.003(7)
C19 0.061(8) 0.075(9) 0.070(9) 0.011(7) -0.003(6) -0.014(7)
C20 0.044(7) 0.084(9) 0.085(9) 0.015(7) 0.011(6) 0.007(6)

loop_
_atom_type_symbol
_atom_type_description
_atom_type_scat_dispersion_real
_atom_type_scat_dispersion_imag
_atom_type_scat_source
C C 0.0033 0.0016 'International Tables Vol C Tables 4.2.6.8 and 6.1.1.4'
H H 0.0000 0.0000 'International Tables Vol C Tables 4.2.6.8 and 6.1.1.4'
N N 0.0061 0.0033 'International Tables Vol C Tables 4.2.6.8 and 6.1.1.4'
Cl Cl 0.1484 0.1585 'International Tables Vol C Tables 4.2.6.8 and 6.1.1.4'
S S 0.1246 0.1234 'International Tables Vol C Tables 4.2.6.8 and 6.1.1.4'
Pt Pt -1.7033 8.3905 'International Tables Vol C Tables 4.2.6.8 and 6.1.1.4'

loop_
_citation_id
_citation_doi
_citation_year
1 10.1021/ic035405+ 2004

loop_
_geom_angle_atom_site_label_1
_geom_angle_atom_site_label_2
_geom_angle_atom_site_label_3
_geom_angle
S4 Pt1 S1 178.25(11)
S4 Pt1 S2 88.54(11)
S1 Pt1 S2 89.80(10)
S4 Pt1 S3 89.88(11)
S1 Pt1 S3 91.81(11)
S2 Pt1 S3 176.54(10)
C2 S1 Pt1 104.1(5)
C3 S2 Pt1 101.4(4)
C6 S3 Pt1 101.9(4)
C7 S4 Pt1 103.3(4)
C9 N5 C13 122.9(11)
C9 N5 C14 117.8(10)
C13 N5 C14 119.2(10)
N1 C1 C2 176.3(13)
C3 C2 C1 121.0(10)
C3 C2 S1 120.3(9)
C1 C2 S1 118.7(10)
C2 C3 C4 122.5(9)
C2 C3 S2 124.3(9)
C4 C3 S2 113.2(8)
N2 C4 C3 179.1(12)
N3 C5 C6 178.7(16)
C7 C6 C5 120.6(11)
C7 C6 S3 123.8(9)
C5 C6 S3 115.4(9)
C6 C7 C8 125.6(11)
C6 C7 S4 121.0(9)
C8 C7 S4 113.5(9)
N4 C8 C7 175.9(16)
N5 C9 C10 121.5(12)
C9 C10 C11 117.7(14)
C10 C11 C12 121.6(14)
C13 C12 C11 116.3(14)
N5 C13 C12 119.9(13)
N5 C14 C15 112.9(9)
C16 C15 C20 119.4(11)
C16 C15 C14 121.2(11)
C20 C15 C14 119.3(11)
C15 C16 C17 120.5(11)
C18 C17 C16 118.9(11)
C19 C18 C17 121.7(11)
C19 C18 Cl1 118.5(10)
C17 C18 Cl1 119.7(10)
C18 C19 C20 119.2(11)
C19 C20 C15 120.3(11)

loop_
_geom_bond_atom_site_label_1
_geom_bond_atom_site_label_2
_geom_bond_distance
Pt1 S4 2.249(3)
Pt1 S1 2.255(3)
Pt1 S2 2.260(3)
Pt1 S3 2.266(3)
Cl1 C18 1.756(12)
S1 C2 1.687(12)
S2 C3 1.713(10)
S3 C6 1.724(12)
S4 C7 1.729(11)
N1 C1 1.148(14)
N2 C4 1.125(14)
N3 C5 1.120(15)
N4 C8 1.141(15)
N5 C9 1.300(14)
N5 C13 1.328(13)
N5 C14 1.489(14)
C1 C2 1.423(17)
C2 C3 1.369(16)
C3 C4 1.496(16)
C5 C6 1.453(18)
C6 C7 1.338(15)
C7 C8 1.417(17)
C9 C10 1.326(18)
C10 C11 1.381(18)
C11 C12 1.38(2)
C12 C13 1.37(2)
C14 C15 1.501(16)
C15 C16 1.371(15)
C15 C20 1.386(16)
C16 C17 1.380(17)
C17 C18 1.365(16)
C18 C19 1.363(16)
C19 C20 1.373(16)
